data_4001806
loop_
_publ_author_name
'Morris, Collin D.'
'Li, Hao'
'Jin, Hosub'
'Malliakas, Christos D.'
'Peters, John A.'
'Trikalitis, Pantelis N.'
'Freeman, Arthur J.'
'Wessels, Bruce W.'
'Kanatzidis, Mercouri G.'

_publ_section_title
;
 Cs2MIIMIV3Q8(Q = S, Se, Te): An Extensive Family of Layered
 Semiconductors with Diverse Band Gaps
;
_journal_issue 16
_journal_name_full 'Chemistry of Materials'
_journal_page_first 3344
_journal_paper_doi 10.1021/cm401817r
_journal_volume 25
_journal_year 2013
_chemical_formula_moiety 'Ge3 S8 Zn, 2(Cs)'
_chemical_formula_sum 'Cs2 Ge3 S8 Zn'
_chemical_formula_weight 805.44
_chemical_name_systematic
; 
 ? 
;
_space_group_IT_number 14
_symmetry_cell_setting monoclinic
_symmetry_space_group_name_Hall '-P 2yn'
_symmetry_space_group_name_H-M 'P 1 21/n 1'
_atom_sites_solution_primary direct
_atom_sites_solution_secondary difmap
_audit_creation_method SHELXL-97
_cell_angle_alpha 90.00
_cell_angle_beta 97.706(5)
_cell_angle_gamma 90.00
_cell_formula_units_Z 4
_cell_length_a 7.2624(4)
_cell_length_b 16.9801(9)
_cell_length_c 12.6231(8)
_cell_measurement_reflns_used 19104
_cell_measurement_temperature 293(2)
_cell_measurement_theta_max 32.22
_cell_measurement_theta_min 2.02
_cell_volume 1542.58(15)
_computing_cell_refinement 'STOE X-AREA'
_computing_data_collection 'STOE X-AREA'
_computing_data_reduction 'STOE X-RED'
_computing_structure_refinement 'SHELXL-97 (Sheldrick, 2008)'
_computing_structure_solution 'SHELXS-97 (Sheldrick, 2008)'
_diffrn_ambient_temperature 293(2)
_diffrn_detector_area_resol_mean 6.67
_diffrn_measured_fraction_theta_full 0.984
_diffrn_measured_fraction_theta_max 0.984
_diffrn_measurement_device_type 'STOE IPDS 2'
_diffrn_measurement_method w-scans
_diffrn_radiation_monochromator graphite
_diffrn_radiation_source 'fine-focus sealed tube'
_diffrn_radiation_type MoK\a
_diffrn_radiation_wavelength 0.71073
_diffrn_reflns_av_R_equivalents 0.0638
_diffrn_reflns_av_sigmaI/netI 0.0411
_diffrn_reflns_limit_h_max 8
_diffrn_reflns_limit_h_min -9
_diffrn_reflns_limit_k_max 20
_diffrn_reflns_limit_k_min -23
_diffrn_reflns_limit_l_max 17
_diffrn_reflns_limit_l_min -17
_diffrn_reflns_number 15925
_diffrn_reflns_theta_full 29.99
_diffrn_reflns_theta_max 29.99
_diffrn_reflns_theta_min 2.40
_exptl_absorpt_coefficient_mu 13.021
_exptl_absorpt_correction_T_max 0.6012
_exptl_absorpt_correction_T_min 0.1478
_exptl_absorpt_correction_type integration
_exptl_crystal_colour colorless
_exptl_crystal_density_diffrn 3.468
_exptl_crystal_density_method 'not measured'
_exptl_crystal_description plate
_exptl_crystal_F_000 1456
_exptl_crystal_size_max 0.2256
_exptl_crystal_size_mid 0.1786
_exptl_crystal_size_min 0.0855
_refine_diff_density_max 1.335
_refine_diff_density_min -1.861
_refine_diff_density_rms 0.213
_refine_ls_extinction_method none
_refine_ls_goodness_of_fit_ref 1.059
_refine_ls_matrix_type full
_refine_ls_number_parameters 127
_refine_ls_number_reflns 4423
_refine_ls_number_restraints 0
_refine_ls_restrained_S_all 1.059
_refine_ls_R_factor_all 0.0514
_refine_ls_R_factor_gt 0.0428
_refine_ls_shift/su_max 0.000
_refine_ls_shift/su_mean 0.000
_refine_ls_structure_factor_coef Fsqd
_refine_ls_weighting_details 'calc w=1/[\s^2^(Fo^2^)+(0.0536P)^2^+5.9155P] where P=(Fo^2^+2Fc^2^)/3'
_refine_ls_weighting_scheme calc
_refine_ls_wR_factor_gt 0.1044
_refine_ls_wR_factor_ref 0.1085
_reflns_number_gt 3794
_reflns_number_total 4423
_reflns_threshold_expression >2sigma(I)
_cod_data_source_file cm401817r_si_002.cif
_cod_data_source_block cs2znge3s8
_cod_original_sg_symbol_H-M P2(1)/n
_cod_database_code 4001806

loop_
_symmetry_equiv_pos_as_xyz
'x, y, z'
'-x+1/2, y+1/2, -z+1/2'
'-x, -y, -z'
'x-1/2, -y-1/2, z-1/2'

loop_
_atom_site_label
_atom_site_type_symbol
_atom_site_fract_x
_atom_site_fract_y
_atom_site_fract_z
_atom_site_U_iso_or_equiv
_atom_site_adp_type
_atom_site_occupancy
_atom_site_symmetry_multiplicity
_atom_site_calc_flag
S1 S 0.0194(2) 0.23655(8) 0.16703(13) 0.0298(3) Uani 1 1 d
S2 S 0.5077(2) 0.25101(8) 0.15786(14) 0.0323(3) Uani 1 1 d
S3 S 0.4805(2) -0.03053(7) 0.34418(12) 0.0271(3) Uani 1 1 d
S4 S 0.7772(2) 0.14130(7) 0.37838(12) 0.0298(3) Uani 1 1 d
S5 S -0.1702(2) 0.14346(7) -0.12489(12) 0.0255(3) Uani 1 1 d
S6 S -0.2832(2) 0.06617(7) 0.13215(12) 0.0267(3) Uani 1 1 d
S7 S 0.3112(2) 0.14701(8) -0.12688(12) 0.0267(3) Uani 1 1 d
S8 S -0.0084(2) -0.04404(8) 0.34591(14) 0.0319(3) Uani 1 1 d
Zn Zn 0.04555(8) 0.14582(3) -0.22831(5) 0.01782(12) Uani 1 1 d
Ge1 Ge -0.27001(8) 0.02228(3) 0.30109(5) 0.02307(13) Uani 1 1 d
Ge2 Ge -0.23210(8) 0.18556(3) 0.20997(5) 0.02359(13) Uani 1 1 d
Ge3 Ge 0.45583(9) -0.14464(3) 0.23644(6) 0.02937(14) Uani 1 1 d
Cs1 Cs 0.21652(6) 0.06136(2) 0.10460(3) 0.03258(11) Uani 1 1 d
Cs2 Cs 0.28070(7) 0.15274(2) 0.44246(4) 0.03948(12) Uani 1 1 d

loop_
_atom_site_aniso_label
_atom_site_aniso_U_11
_atom_site_aniso_U_22
_atom_site_aniso_U_33
_atom_site_aniso_U_23
_atom_site_aniso_U_13
_atom_site_aniso_U_12
S1 0.0270(7) 0.0200(5) 0.0444(8) -0.0071(5) 0.0122(6) -0.0039(5)
S2 0.0269(7) 0.0246(6) 0.0434(8) -0.0094(5) -0.0026(6) 0.0039(5)
S3 0.0260(7) 0.0200(5) 0.0366(7) -0.0031(5) 0.0091(5) -0.0026(5)
S4 0.0382(8) 0.0194(5) 0.0321(7) -0.0033(5) 0.0052(6) -0.0032(5)
S5 0.0234(6) 0.0249(6) 0.0288(6) -0.0009(5) 0.0058(5) -0.0005(4)
S6 0.0326(7) 0.0183(5) 0.0297(6) -0.0024(4) 0.0060(5) -0.0033(5)
S7 0.0208(6) 0.0277(6) 0.0316(7) 0.0022(5) 0.0042(5) -0.0009(5)
S8 0.0271(7) 0.0256(6) 0.0417(8) -0.0066(5) -0.0005(6) 0.0045(5)
Zn 0.0155(3) 0.0119(2) 0.0263(3) 0.00061(18) 0.0038(2) -0.00009(17)
Ge1 0.0232(3) 0.0150(2) 0.0313(3) -0.00044(19) 0.0046(2) -0.00066(18)
Ge2 0.0228(3) 0.0147(2) 0.0335(3) -0.00082(19) 0.0046(2) -0.00078(18)
Ge3 0.0265(3) 0.0225(3) 0.0392(3) 0.0004(2) 0.0050(3) -0.0001(2)
Cs1 0.0342(2) 0.02539(17) 0.0390(2) 0.00058(13) 0.00808(15) 0.00182(13)
Cs2 0.0434(3) 0.03236(19) 0.0419(2) -0.00048(15) 0.00263(18) 0.00189(15)

loop_
_atom_type_symbol
_atom_type_description
_atom_type_scat_dispersion_real
_atom_type_scat_dispersion_imag
_atom_type_scat_source
S S 0.1246 0.1234 'International Tables Vol C Tables 4.2.6.8 and 6.1.1.4'
Zn Zn 0.2839 1.4301 'International Tables Vol C Tables 4.2.6.8 and 6.1.1.4'
Ge Ge 0.1547 1.8001 'International Tables Vol C Tables 4.2.6.8 and 6.1.1.4'
Cs Cs -0.3680 2.1192 'International Tables Vol C Tables 4.2.6.8 and 6.1.1.4'

loop_
_geom_angle_atom_site_label_1
_geom_angle_atom_site_label_2
_geom_angle_atom_site_label_3
_geom_angle
_geom_angle_site_symmetry_1
_geom_angle_site_symmetry_3
Ge2 S1 Ge3 102.89(6) . 2
Ge2 S1 Cs1 95.92(4) . .
Ge3 S1 Cs1 148.84(7) 2 .
Ge2 S1 Cs2 94.14(5) . 4_565
Ge3 S1 Cs2 87.47(5) 2 4_565
Cs1 S1 Cs2 115.95(4) . 4_565
Ge2 S1 Cs2 87.58(5) . .
Ge3 S1 Cs2 81.96(5) 2 .
Cs1 S1 Cs2 74.18(3) . .
Cs2 S1 Cs2 169.41(4) 4_565 .
Ge2 S2 Zn 100.02(6) 1_655 4_666
Ge2 S2 Cs1 93.37(4) 1_655 .
Zn S2 Cs1 140.76(7) 4_666 .
Ge2 S2 Cs2 85.68(5) 1_655 4_665
Zn S2 Cs2 95.05(5) 4_666 4_665
Cs1 S2 Cs2 122.80(4) . 4_665
Ge1 S3 Ge3 101.39(6) 1_655 .
Ge1 S3 Cs2 95.19(5) 1_655 3_656
Ge3 S3 Cs2 87.15(4) . 3_656
Ge1 S3 Cs1 88.81(5) 1_655 .
Ge3 S3 Cs1 83.36(5) . .
Cs2 S3 Cs1 170.27(4) 3_656 .
Ge1 S3 Cs2 96.60(4) 1_655 .
Ge3 S3 Cs2 151.28(6) . .
Cs2 S3 Cs2 113.45(4) 3_656 .
Cs1 S3 Cs2 74.76(3) . .
Ge2 S4 Ge1 84.65(6) 1_655 1_655
Ge2 S4 Cs2 95.40(5) 1_655 1_655
Ge1 S4 Cs2 103.54(5) 1_655 1_655
Ge2 S4 Cs2 105.96(6) 1_655 .
Ge1 S4 Cs2 92.54(5) 1_655 .
Cs2 S4 Cs2 154.39(5) 1_655 .
Zn S5 Ge3 106.88(6) . 3
Zn S5 Cs1 98.41(4) . 3
Ge3 S5 Cs1 88.08(4) 3 3
Zn S5 Cs2 103.13(5) . 4_565
Ge3 S5 Cs2 91.49(4) 3 4_565
Cs1 S5 Cs2 157.60(5) 3 4_565
Zn S5 Cs1 87.06(5) . .
Ge3 S5 Cs1 156.21(5) 3 .
Cs1 S5 Cs1 70.54(3) 3 .
Cs2 S5 Cs1 104.26(4) 4_565 .
Ge1 S6 Ge2 84.34(5) . .
Ge1 S6 Cs1 89.89(5) . 1_455
Ge2 S6 Cs1 99.59(5) . 1_455
Ge1 S6 Cs1 99.48(5) . .
Ge2 S6 Cs1 87.41(4) . .
Cs1 S6 Cs1 168.86(5) 1_455 .
Ge1 S6 Cs1 124.55(5) . 3
Ge2 S6 Cs1 145.83(6) . 3
Cs1 S6 Cs1 98.35(3) 1_455 3
Cs1 S6 Cs1 71.38(3) . 3
Zn S7 Ge3 108.03(7) . 3_655
Zn S7 Cs1 103.66(5) . .
Ge3 S7 Cs1 138.38(6) 3_655 .
Ge1 S8 Zn 101.37(7) . 3
Ge1 S8 Cs2 85.46(5) . 3_556
Zn S8 Cs2 93.41(5) 3 3_556
Ge1 S8 Cs2 92.85(4) . .
Zn S8 Cs2 146.81(7) 3 .
Cs2 S8 Cs2 117.70(4) 3_556 .
Ge1 S8 Cs1 90.11(5) . .
Zn S8 Cs1 82.51(5) 3 .
Cs2 S8 Cs1 173.29(5) 3_556 .
Cs2 S8 Cs1 67.50(3) . .
S7 Zn S5 107.58(6) . .
S7 Zn S2 113.03(6) . 4_565
S5 Zn S2 111.15(6) . 4_565
S7 Zn S8 114.30(6) . 3
S5 Zn S8 110.31(6) . 3
S2 Zn S8 100.42(7) 4_565 3
S7 Zn Cs1 101.04(4) . 3
S5 Zn Cs1 52.28(3) . 3
S2 Zn Cs1 145.79(4) 4_565 3
S8 Zn Cs1 66.61(5) 3 3
S7 Zn Cs1 48.13(4) . .
S5 Zn Cs1 63.84(4) . .
S2 Zn Cs1 147.58(5) 4_565 .
S8 Zn Cs1 111.42(4) 3 .
Cs1 Zn Cs1 59.031(12) 3 .
S3 Ge1 S8 116.43(6) 1_455 .
S3 Ge1 S6 116.54(6) 1_455 .
S8 Ge1 S6 109.66(6) . .
S3 Ge1 S4 110.40(6) 1_455 1_455
S8 Ge1 S4 105.67(6) . 1_455
S6 Ge1 S4 95.63(5) . 1_455
S3 Ge1 Cs1 60.67(4) 1_455 1_455
S8 Ge1 Cs1 152.21(4) . 1_455
S6 Ge1 Cs1 58.12(4) . 1_455
S4 Ge1 Cs1 100.59(5) 1_455 1_455
S1 Ge2 S2 116.22(6) . 1_455
S1 Ge2 S4 116.96(7) . 1_455
S2 Ge2 S4 111.41(7) 1_455 1_455
S1 Ge2 S6 110.24(6) . .
S2 Ge2 S6 103.72(6) 1_455 .
S4 Ge2 S6 95.37(5) 1_455 .
S1 Ge2 Cs1 53.73(4) . .
S2 Ge2 Cs1 144.78(5) 1_455 .
S4 Ge2 Cs1 101.74(4) 1_455 .
S6 Ge2 Cs1 60.41(4) . .
S1 Ge2 Cs2 56.34(5) . 4_565
S2 Ge2 Cs2 63.91(5) 1_455 4_565
S4 Ge2 Cs2 160.32(4) 1_455 4_565
S6 Ge2 Cs2 104.31(4) . 4_565
Cs1 Ge2 Cs2 88.466(14) . 4_565
S7 Ge3 S5 107.37(6) 3_655 3
S7 Ge3 S1 106.39(5) 3_655 2_545
S5 Ge3 S1 108.57(6) 3 2_545
S7 Ge3 S3 110.61(5) 3_655 .
S5 Ge3 S3 109.36(5) 3 .
S1 Ge3 S3 114.28(6) 2_545 .
S7 Ge3 Cs1 94.30(4) 3_655 .
S5 Ge3 Cs1 57.55(3) 3 .
S1 Ge3 Cs1 158.30(4) 2_545 .
S3 Ge3 Cs1 62.28(4) . .
S7 Ge3 Cs2 107.25(4) 3_655 3_656
S5 Ge3 Cs2 145.32(4) 3 3_656
S1 Ge3 Cs2 58.94(4) 2_545 3_656
S3 Ge3 Cs2 59.13(4) . 3_656
Cs1 Ge3 Cs2 121.372(17) . 3_656
S7 Ge3 Cs2 86.89(4) 3_655 2_545
S5 Ge3 Cs2 55.81(3) 3 2_545
S1 Ge3 Cs2 65.61(4) 2_545 2_545
S3 Ge3 Cs2 160.82(4) . 2_545
Cs1 Ge3 Cs2 110.113(18) . 2_545
Cs2 Ge3 Cs2 124.548(15) 3_656 2_545
S7 Cs1 S1 88.02(4) . .
S7 Cs1 S5 121.13(3) . 3
S1 Cs1 S5 142.59(4) . 3
S7 Cs1 S6 75.94(3) . 1_655
S1 Cs1 S6 113.81(3) . 1_655
S5 Cs1 S6 96.93(3) 3 1_655
S7 Cs1 S6 112.59(3) . .
S1 Cs1 S6 60.96(3) . .
S5 Cs1 S6 84.83(3) 3 .
S6 Cs1 S6 168.86(5) 1_655 .
S7 Cs1 S3 137.47(4) . .
S1 Cs1 S3 111.31(4) . .
S5 Cs1 S3 64.31(3) 3 .
S6 Cs1 S3 61.69(3) 1_655 .
S6 Cs1 S3 109.89(3) . .
S7 Cs1 S6 60.32(3) . 3
S1 Cs1 S6 141.21(4) . 3
S5 Cs1 S6 60.82(3) 3 3
S6 Cs1 S6 81.65(3) 1_655 3
S6 Cs1 S6 108.62(3) . 3
S3 Cs1 S6 107.33(3) . 3
S7 Cs1 S2 68.01(4) . .
S1 Cs1 S2 58.25(3) . .
S5 Cs1 S2 150.45(4) 3 .
S6 Cs1 S2 56.14(3) 1_655 .
S6 Cs1 S2 119.17(3) . .
S3 Cs1 S2 89.87(3) . .
S6 Cs1 S2 119.40(4) 3 .
S7 Cs1 S5 55.60(3) . .
S1 Cs1 S5 65.89(3) . .
S5 Cs1 S5 109.46(3) 3 .
S6 Cs1 S5 131.45(3) 1_655 .
S6 Cs1 S5 57.16(3) . .
S3 Cs1 S5 166.85(3) . .
S6 Cs1 S5 77.23(3) 3 .
S2 Cs1 S5 98.64(3) . .
S7 Cs1 S8 167.68(4) . .
S1 Cs1 S8 89.29(3) . .
S5 Cs1 S8 57.04(3) 3 .
S6 Cs1 S8 116.06(3) 1_655 .
S6 Cs1 S8 55.93(3) . .
S3 Cs1 S8 54.38(3) . .
S6 Cs1 S8 116.64(3) 3 .
S2 Cs1 S8 120.20(4) . .
S5 Cs1 S8 112.48(3) . .
S7 Cs1 Ge3 125.45(3) . .
S1 Cs1 Ge3 143.28(3) . .
S5 Cs1 Ge3 34.37(3) 3 .
S6 Cs1 Ge3 67.55(2) 1_655 .
S6 Cs1 Ge3 110.16(2) . .
S3 Cs1 Ge3 34.36(2) . .
S6 Cs1 Ge3 75.10(3) 3 .
S2 Cs1 Ge3 116.27(3) . .
S5 Cs1 Ge3 142.95(2) . .
S8 Cs1 Ge3 61.12(2) . .
S7 Cs1 Ge2 107.92(3) . .
S1 Cs1 Ge2 30.35(2) . .
S5 Cs1 Ge2 112.64(3) 3 .
S6 Cs1 Ge2 139.93(2) 1_655 .
S6 Cs1 Ge2 32.18(2) . .
S3 Cs1 Ge2 106.79(3) . .
S6 Cs1 Ge2 135.97(3) 3 .
S2 Cs1 Ge2 87.51(3) . .
S5 Cs1 Ge2 63.91(2) . .
S8 Cs1 Ge2 65.21(2) . .
Ge3 Cs1 Ge2 126.214(16) . .
S5 Cs2 S1 68.59(3) 4_666 4_666
S5 Cs2 S4 97.31(3) 4_666 1_455
S1 Cs2 S4 124.01(4) 4_666 1_455
S5 Cs2 S3 132.07(3) 4_666 3_656
S1 Cs2 S3 65.76(3) 4_666 3_656
S4 Cs2 S3 119.82(3) 1_455 3_656
S5 Cs2 S3 132.23(3) 4_666 .
S1 Cs2 S3 121.73(3) 4_666 .
S4 Cs2 S3 107.84(3) 1_455 .
S3 Cs2 S3 66.55(4) 3_656 .
S5 Cs2 S4 82.64(3) 4_666 .
S1 Cs2 S4 79.99(3) 4_666 .
S4 Cs2 S4 154.39(5) 1_455 .
S3 Cs2 S4 75.98(3) 3_656 .
S3 Cs2 S4 57.50(3) . .
S5 Cs2 S2 80.70(3) 4_666 4_566
S1 Cs2 S2 58.54(3) 4_666 4_566
S4 Cs2 S2 65.88(3) 1_455 4_566
S3 Cs2 S2 87.69(3) 3_656 4_566
S3 Cs2 S2 146.62(3) . 4_566
S4 Cs2 S2 138.49(3) . 4_566
S5 Cs2 S8 132.76(3) 4_666 3_556
S1 Cs2 S8 86.81(3) 4_666 3_556
S4 Cs2 S8 63.28(3) 1_455 3_556
S3 Cs2 S8 58.07(3) 3_656 3_556
S3 Cs2 S8 94.99(3) . 3_556
S4 Cs2 S8 133.53(3) . 3_556
S2 Cs2 S8 52.18(3) 4_566 3_556
S5 Cs2 S1 60.09(3) 4_666 .
S1 Cs2 S1 127.950(12) 4_666 .
S4 Cs2 S1 58.66(3) 1_455 .
S3 Cs2 S1 165.62(3) 3_656 .
S3 Cs2 S1 99.73(3) . .
S4 Cs2 S1 100.74(3) . .
S2 Cs2 S1 103.25(3) 4_566 .
S8 Cs2 S1 121.89(3) 3_556 .
S5 Cs2 S8 142.01(4) 4_666 .
S1 Cs2 S8 146.56(4) 4_666 .
S4 Cs2 S8 54.85(3) 1_455 .
S3 Cs2 S8 85.92(3) 3_656 .
S3 Cs2 S8 54.41(3) . .
S4 Cs2 S8 111.23(3) . .
S2 Cs2 S8 105.21(3) 4_566 .
S8 Cs2 S8 62.30(4) 3_556 .
S1 Cs2 S8 82.25(3) . .
S5 Cs2 Ge3 102.17(3) 4_666 3_656
S1 Cs2 Ge3 33.59(2) 4_666 3_656
S4 Cs2 Ge3 121.38(3) 1_455 3_656
S3 Cs2 Ge3 33.72(2) 3_656 3_656
S3 Cs2 Ge3 98.36(3) . 3_656
S4 Cs2 Ge3 83.26(3) . 3_656
S2 Cs2 Ge3 63.74(3) 4_566 3_656
S8 Cs2 Ge3 62.97(3) 3_556 3_656
S1 Cs2 Ge3 160.63(2) . 3_656
S8 Cs2 Ge3 114.20(3) . 3_656
S5 Cs2 Ge3 32.69(3) 4_666 2
S1 Cs2 Ge3 96.30(2) 4_666 2
S4 Cs2 Ge3 67.13(2) 1_455 2
S3 Cs2 Ge3 161.87(3) 3_656 2
S3 Cs2 Ge3 129.41(3) . 2
S4 Cs2 Ge3 104.48(3) . 2
S2 Cs2 Ge3 80.16(2) 4_566 2
S8 Cs2 Ge3 121.24(3) 3_556 2
S1 Cs2 Ge3 32.43(2) . 2
S8 Cs2 Ge3 110.16(3) . 2
Ge3 Cs2 Ge3 128.204(13) 3_656 2

loop_
_geom_bond_atom_site_label_1
_geom_bond_atom_site_label_2
_geom_bond_distance
_geom_bond_site_symmetry_2
S1 Ge2 2.1549(15) .
S1 Ge3 2.3512(14) 2
S1 Cs1 3.4384(14) .
S1 Cs2 3.6410(17) 4_565
S1 Cs2 3.9931(18) .
S2 Ge2 2.2147(16) 1_655
S2 Zn 2.2590(15) 4_666
S2 Cs1 3.8618(15) .
S2 Cs2 3.9294(19) 4_665
S3 Ge1 2.1560(15) 1_655
S3 Ge3 2.3601(15) .
S3 Cs2 3.6490(16) 3_656
S3 Cs1 3.7014(16) .
S3 Cs2 3.7163(14) .
S4 Ge2 2.2472(17) 1_655
S4 Ge1 2.2503(14) 1_655
S4 Cs2 3.6427(17) 1_655
S4 Cs2 3.8048(17) .
S5 Zn 2.1703(15) .
S5 Ge3 2.3457(16) 3
S5 Cs1 3.5068(13) 3
S5 Cs2 3.5925(13) 4_565
S5 Cs1 4.0053(15) .
S6 Ge1 2.2489(16) .
S6 Ge2 2.2616(13) .
S6 Cs1 3.6044(16) 1_455
S6 Cs1 3.6925(16) .
S6 Cs1 3.7740(14) 3
S7 Zn 2.1675(16) .
S7 Ge3 2.3250(16) 3_655
S7 Cs1 3.4153(15) .
S8 Ge1 2.2159(16) .
S8 Zn 2.2707(16) 3
S8 Cs2 3.9840(18) 3_556
S8 Cs2 4.0461(15) .
S8 Cs1 4.0599(18) .
Zn S2 2.2590(15) 4_565
Zn S8 2.2707(16) 3
Zn Cs1 4.3857(7) 3
Zn Cs1 4.4564(8) .
Ge1 S3 2.1559(15) 1_455
Ge1 S4 2.2503(14) 1_455
Ge1 Cs1 4.2447(8) 1_455
Ge2 S2 2.2147(16) 1_455
Ge2 S4 2.2471(17) 1_455
Ge2 Cs1 4.2419(7) .
Ge2 Cs2 4.3628(7) 4_565
Ge3 S7 2.3250(16) 3_655
Ge3 S5 2.3458(16) 3
Ge3 S1 2.3512(14) 2_545
Ge3 Cs1 4.1532(7) .
Ge3 Cs2 4.2461(9) 3_656
Ge3 Cs2 4.3414(8) 2_545
Cs1 S5 3.5068(13) 3
Cs1 S6 3.6044(16) 1_655
Cs1 S6 3.7739(14) 3
Cs2 S5 3.5925(13) 4_666
Cs2 S1 3.6410(17) 4_666
Cs2 S4 3.6427(18) 1_455
Cs2 S3 3.6490(16) 3_656
Cs2 S2 3.9294(19) 4_566
Cs2 S8 3.9839(18) 3_556
Cs2 Ge3 4.2461(9) 3_656
Cs2 Ge3 4.3414(8) 2
